data_4319594
loop_
_publ_author_name
'Cungen Zhang'
'Ilia A. Guzei'
'James H. Espenson'

_publ_section_title
;
 Synthesis, Structure, and Catalytic Reactivity of N,N,S- and
 O,N,S-Tridentate Oxorhenium(V) Complexes
;
_journal_name_full 'Inorganic Chemistry'
_journal_page_first 2437
_journal_page_last 2438
_journal_paper_doi 10.1021/ic001087s
_journal_volume 40
_journal_year 2001
_chemical_formula_sum 'C13 H13 N2 O Re S'
_chemical_formula_weight 431.51
_chemical_name_systematic
;
 ?
;
_space_group_IT_number 14
_symmetry_cell_setting monoclinic
_symmetry_space_group_name_Hall '-P 2yn'
_symmetry_space_group_name_H-M 'P 1 21/n 1'
_atom_sites_solution_hydrogens geom
_atom_sites_solution_primary direct
_atom_sites_solution_secondary difmap
_audit_creation_method SHELXL-97
_cell_angle_alpha 90.00
_cell_angle_beta 95.0700(10)
_cell_angle_gamma 90.00
_cell_formula_units_Z 4
_cell_length_a 7.2770(5)
_cell_length_b 12.6460(9)
_cell_length_c 13.9716(9)
_cell_measurement_temperature 173(2)
_cell_volume 1280.71(15)
_computing_cell_refinement 'Bruker SMART'
_computing_data_collection 'Bruker SMART'
_computing_data_reduction 'Bruker SHELXTL'
_computing_molecular_graphics 'Bruker SHELXTL'
_computing_publication_material 'Bruker SHELXTL'
_computing_structure_refinement 'SHELXL-97 (Sheldrick, 1997)'
_computing_structure_solution 'SHELXS-97 (Sheldrick, 1990)'
_diffrn_ambient_temperature 173(2)
_diffrn_measured_fraction_theta_full 0.992
_diffrn_measured_fraction_theta_max 0.992
_diffrn_measurement_device_type 'CCD area detector'
_diffrn_measurement_method 'phi and omega scans'
_diffrn_radiation_monochromator graphite
_diffrn_radiation_source 'fine-focus sealed tube'
_diffrn_radiation_type MoK\a
_diffrn_radiation_wavelength 0.71073
_diffrn_reflns_av_R_equivalents 0.0000
_diffrn_reflns_av_sigmaI/netI 0.0277
_diffrn_reflns_limit_h_max 9
_diffrn_reflns_limit_h_min -9
_diffrn_reflns_limit_k_max 15
_diffrn_reflns_limit_k_min 0
_diffrn_reflns_limit_l_max 17
_diffrn_reflns_limit_l_min 0
_diffrn_reflns_number 2611
_diffrn_reflns_theta_full 26.42
_diffrn_reflns_theta_max 26.42
_diffrn_reflns_theta_min 2.18
_exptl_absorpt_coefficient_mu 9.639
_exptl_absorpt_correction_T_max 0.2487
_exptl_absorpt_correction_T_min 0.1134
_exptl_absorpt_correction_type none
_exptl_crystal_density_diffrn 2.238
_exptl_crystal_density_method 'not measured'
_exptl_crystal_F_000 816
_exptl_crystal_size_max 0.40
_exptl_crystal_size_mid 0.30
_exptl_crystal_size_min 0.20
_refine_diff_density_max 1.732
_refine_diff_density_min -0.911
_refine_diff_density_rms 0.150
_refine_ls_extinction_method none
_refine_ls_goodness_of_fit_ref 1.026
_refine_ls_hydrogen_treatment mixed
_refine_ls_matrix_type full
_refine_ls_number_parameters 163
_refine_ls_number_reflns 2611
_refine_ls_number_restraints 0
_refine_ls_restrained_S_all 1.026
_refine_ls_R_factor_all 0.0353
_refine_ls_R_factor_gt 0.0244
_refine_ls_shift/su_max 0.001
_refine_ls_shift/su_mean 0.000
_refine_ls_structure_factor_coef Fsqd
_refine_ls_weighting_details 'calc w=1/[\s^2^(Fo^2^)+(0.0400P)^2^+0.0000P] where P=(Fo^2^+2Fc^2^)/3'
_refine_ls_weighting_scheme calc
_refine_ls_wR_factor_gt 0.0598
_refine_ls_wR_factor_ref 0.0652
_reflns_number_gt 2180
_reflns_number_total 2611
_reflns_threshold_expression >2sigma(I)
_cod_data_source_file ic001087s.cif
_cod_data_source_block IC001087S
_cod_depositor_comments
;
The following automatic conversions were performed:

'_symmetry_cell_setting' value 'Monoclinic' changed to 'monoclinic'
according to the built-in table from CIF Core dictionary named
'cif_core.dic' version 2.4.1 from 2010-06-29.

Automatic conversion script
Id: cif_fix_values 1646 2011-03-28 12:23:43Z adriana 
;
_cod_database_code 4319594

loop_
_symmetry_equiv_pos_as_xyz
'x, y, z'
'-x+1/2, y+1/2, -z+1/2'
'-x, -y, -z'
'x-1/2, -y-1/2, z-1/2'

loop_
_atom_site_label
_atom_site_type_symbol
_atom_site_fract_x
_atom_site_fract_y
_atom_site_fract_z
_atom_site_U_iso_or_equiv
_atom_site_adp_type
_atom_site_occupancy
_atom_site_symmetry_multiplicity
_atom_site_calc_flag
_atom_site_refinement_flags
_atom_site_disorder_assembly
_atom_site_disorder_group
Re Re 0.21266(3) 0.266811(16) 0.052825(13) 0.02363(9) Uani 1 1 d . . .
S S 0.13152(19) 0.26745(10) -0.10850(9) 0.0283(3) Uani 1 1 d . . .
O O 0.4088(5) 0.1967(3) 0.0735(2) 0.0321(8) Uani 1 1 d . . .
N1 N 0.2249(5) 0.4215(3) 0.0305(3) 0.0245(9) Uani 1 1 d . . .
N2 N 0.1527(5) 0.3301(3) 0.1867(3) 0.0263(9) Uani 1 1 d . . .
C1 C -0.0224(7) 0.1670(5) 0.0597(4) 0.0376(13) Uani 1 1 d . . .
H1A H -0.0347 0.1475 0.1267 0.056 Uiso 1 1 calc R . .
H1B H -0.0070 0.1030 0.0218 0.056 Uiso 1 1 calc R . .
H1C H -0.1335 0.2048 0.0338 0.056 Uiso 1 1 calc R . .
C2 C 0.2151(6) 0.3931(4) -0.1384(3) 0.0247(11) Uani 1 1 d . . .
C3 C 0.2390(7) 0.4256(4) -0.2303(3) 0.0293(12) Uani 1 1 d . . .
H3 H 0.2170 0.3777 -0.2825 0.035 Uiso 1 1 calc R . .
C4 C 0.2954(7) 0.5283(4) -0.2470(4) 0.0324(12) Uani 1 1 d . . .
H4 H 0.3143 0.5506 -0.3104 0.039 Uiso 1 1 calc R . .
C5 C 0.3239(7) 0.5982(4) -0.1707(4) 0.0322(12) Uani 1 1 d . . .
H5 H 0.3607 0.6687 -0.1825 0.039 Uiso 1 1 calc R . .
C6 C 0.2998(6) 0.5673(4) -0.0782(3) 0.0271(11) Uani 1 1 d . . .
H6 H 0.3181 0.6167 -0.0271 0.033 Uiso 1 1 calc R . .
C7 C 0.2485(6) 0.4634(4) -0.0594(3) 0.0226(10) Uani 1 1 d . . .
C8 C 0.2335(7) 0.4938(4) 0.1115(3) 0.0260(11) Uani 1 1 d . . .
H8A H 0.1453 0.5527 0.0979 0.031 Uiso 1 1 calc R . .
H8B H 0.3591 0.5241 0.1225 0.031 Uiso 1 1 calc R . .
C9 C 0.1864(6) 0.4348(4) 0.1991(3) 0.0268(11) Uani 1 1 d . . .
C10 C 0.1758(7) 0.4830(5) 0.2876(4) 0.0342(13) Uani 1 1 d . . .
H10 H 0.1984 0.5566 0.2954 0.041 Uiso 1 1 calc R . .
C11 C 0.1317(7) 0.4217(5) 0.3645(4) 0.0400(14) Uani 1 1 d . . .
H11 H 0.1241 0.4528 0.4259 0.048 Uiso 1 1 calc R . .
C12 C 0.0994(7) 0.3164(5) 0.3513(4) 0.0369(13) Uani 1 1 d . . .
H12 H 0.0717 0.2733 0.4039 0.044 Uiso 1 1 calc R . .
C13 C 0.1071(8) 0.2728(5) 0.2621(4) 0.0349(13) Uani 1 1 d . . .
H13 H 0.0793 0.1999 0.2531 0.042 Uiso 1 1 calc R . .

loop_
_atom_site_aniso_label
_atom_site_aniso_U_11
_atom_site_aniso_U_22
_atom_site_aniso_U_33
_atom_site_aniso_U_23
_atom_site_aniso_U_13
_atom_site_aniso_U_12
Re 0.02631(13) 0.02230(13) 0.02278(12) 0.00106(8) 0.00506(8) 0.00069(8)
S 0.0359(7) 0.0252(7) 0.0240(6) -0.0024(5) 0.0041(5) -0.0015(5)
O 0.035(2) 0.0285(19) 0.034(2) 0.0032(16) 0.0055(16) 0.0078(17)
N1 0.031(2) 0.021(2) 0.022(2) 0.0006(16) 0.0049(17) -0.0001(17)
N2 0.027(2) 0.032(3) 0.020(2) 0.0037(17) 0.0037(17) 0.0021(18)
C1 0.034(3) 0.040(3) 0.039(3) 0.001(3) 0.002(2) -0.010(3)
C2 0.024(3) 0.024(3) 0.026(3) 0.000(2) 0.005(2) 0.003(2)
C3 0.029(3) 0.036(3) 0.023(3) 0.000(2) 0.001(2) 0.007(2)
C4 0.029(3) 0.039(3) 0.030(3) 0.008(2) 0.006(2) 0.006(2)
C5 0.028(3) 0.029(3) 0.041(3) 0.009(2) 0.006(2) -0.001(2)
C6 0.029(3) 0.024(3) 0.029(3) -0.001(2) 0.001(2) -0.001(2)
C7 0.020(3) 0.024(3) 0.024(2) 0.0008(19) 0.005(2) 0.0033(19)
C8 0.027(3) 0.026(3) 0.025(3) -0.005(2) 0.006(2) -0.001(2)
C9 0.021(3) 0.036(3) 0.023(3) -0.001(2) 0.000(2) 0.002(2)
C10 0.034(3) 0.040(3) 0.028(3) -0.010(2) 0.000(2) 0.001(2)
C11 0.035(3) 0.063(4) 0.022(3) -0.007(3) 0.001(2) 0.009(3)
C12 0.026(3) 0.058(4) 0.027(3) 0.005(3) 0.005(2) 0.001(3)
C13 0.032(3) 0.051(4) 0.023(3) 0.007(2) 0.007(2) 0.001(3)

loop_
_atom_type_symbol
_atom_type_description
_atom_type_scat_dispersion_real
_atom_type_scat_dispersion_imag
_atom_type_scat_source
C C 0.0033 0.0016 'International Tables Vol C Tables 4.2.6.8 and 6.1.1.4'
H H 0.0000 0.0000 'International Tables Vol C Tables 4.2.6.8 and 6.1.1.4'
N N 0.0061 0.0033 'International Tables Vol C Tables 4.2.6.8 and 6.1.1.4'
O O 0.0106 0.0060 'International Tables Vol C Tables 4.2.6.8 and 6.1.1.4'
S S 0.1246 0.1234 'International Tables Vol C Tables 4.2.6.8 and 6.1.1.4'
Re Re -1.0185 7.2310 'International Tables Vol C Tables 4.2.6.8 and 6.1.1.4'

loop_
_geom_angle_atom_site_label_1
_geom_angle_atom_site_label_2
_geom_angle_atom_site_label_3
_geom_angle
_geom_angle_site_symmetry_1
_geom_angle_site_symmetry_3
_geom_angle_publ_flag
O Re N1 119.83(17) . . ?
O Re N2 106.58(16) . . ?
N1 Re N2 77.39(16) . . ?
O Re C1 110.6(2) . . ?
N1 Re C1 129.57(19) . . ?
N2 Re C1 87.42(19) . . ?
O Re S 108.26(12) . . ?
N1 Re S 81.50(11) . . ?
N2 Re S 144.85(11) . . ?
C1 Re S 84.73(15) . . ?
C2 S Re 99.93(16) . . ?
C7 N1 C8 117.7(4) . . ?
C7 N1 Re 122.0(3) . . ?
C8 N1 Re 119.9(3) . . ?
C13 N2 C9 118.8(4) . . ?
C13 N2 Re 125.0(4) . . ?
C9 N2 Re 115.7(3) . . ?
C3 C2 C7 120.8(5) . . ?
C3 C2 S 124.4(4) . . ?
C7 C2 S 114.7(4) . . ?
C2 C3 C4 120.0(5) . . ?
C5 C4 C3 119.6(5) . . ?
C4 C5 C6 121.2(5) . . ?
C5 C6 C7 120.1(5) . . ?
N1 C7 C6 125.8(4) . . ?
N1 C7 C2 116.0(4) . . ?
C6 C7 C2 118.2(4) . . ?
N1 C8 C9 109.0(4) . . ?
N2 C9 C10 121.2(5) . . ?
N2 C9 C8 115.8(4) . . ?
C10 C9 C8 123.0(5) . . ?
C11 C10 C9 118.8(5) . . ?
C12 C11 C10 119.4(5) . . ?
C13 C12 C11 119.8(5) . . ?
N2 C13 C12 122.0(5) . . ?

loop_
_geom_bond_atom_site_label_1
_geom_bond_atom_site_label_2
_geom_bond_distance
_geom_bond_site_symmetry_2
_geom_bond_publ_flag
Re O 1.684(3) . ?
Re N1 1.984(4) . ?
Re N2 2.115(4) . ?
Re C1 2.135(5) . ?
Re S 2.2790(13) . ?
S C2 1.765(5) . ?
N1 C7 1.388(6) . ?
N1 C8 1.453(6) . ?
N2 C13 1.344(6) . ?
N2 C9 1.355(7) . ?
C2 C3 1.375(6) . ?
C2 C7 1.420(6) . ?
C3 C4 1.388(8) . ?
C4 C5 1.386(7) . ?
C5 C6 1.376(6) . ?
C6 C7 1.397(7) . ?
C8 C9 1.498(6) . ?
C9 C10 1.387(7) . ?
C10 C11 1.385(8) . ?
C11 C12 1.362(8) . ?
C12 C13 1.369(7) . ?
